data_4025977
loop_
_publ_author_name
'Mustafa J. Raihan'
'Veerababurao Kavala'
'Pateliya Mujjamil Habib'
'Qiao-Zhi Guan'
'Chun-Wei Kuo'
'Ching-Fa Yao'

_publ_section_title
;
 Synthesis of Isoxazoline N-Oxides via [Hydroxy(tosyloxy)iodo]benzene
 (HTIB)-Mediated Oxidative N-O Coupling
;
_journal_name_full 'Journal of Organic Chemistry'
_journal_page_first 424
_journal_page_last 434
_journal_paper_doi 10.1021/jo1018393
_journal_volume 76
_journal_year 2011
_chemical_formula_moiety 'C14 H16 N2 O4'
_chemical_formula_sum 'C14 H16 N2 O4'
_chemical_formula_weight 276.29
_chemical_name_systematic
;
 ?
;
_space_group_IT_number 14
_symmetry_cell_setting monoclinic
_symmetry_space_group_name_Hall '-P 2ybc'
_symmetry_space_group_name_H-M 'P 1 21/c 1'
_atom_sites_solution_hydrogens geom
_atom_sites_solution_primary direct
_atom_sites_solution_secondary difmap
_audit_creation_method SHELXL-97
_cell_angle_alpha 90.00
_cell_angle_beta 91.77(7)
_cell_angle_gamma 90.00
_cell_formula_units_Z 4
_cell_length_a 6.74(2)
_cell_length_b 12.46(4)
_cell_length_c 15.25(5)
_cell_measurement_reflns_used 0
_cell_measurement_temperature 200(2)
_cell_measurement_theta_max 0
_cell_measurement_theta_min 0
_cell_volume 1280(7)
_computing_molecular_graphics 'Ortep-3 for Windows (Farrugia, 1997)'
_computing_publication_material 'WinGX publication routines (Farrugia, 1999)'
_computing_structure_refinement 'SHELXL-97 (Sheldrick, 1997)'
_computing_structure_solution 'SHELXS-86 (Sheldrick, 1986)'
_diffrn_ambient_temperature 200(2)
_diffrn_measured_fraction_theta_full 0.826
_diffrn_measured_fraction_theta_max 0.826
_diffrn_radiation_monochromator graphite
_diffrn_radiation_source 'fine-focus sealed tube'
_diffrn_radiation_type MoK\a
_diffrn_radiation_wavelength 0.71073
_diffrn_reflns_av_R_equivalents 0.2833
_diffrn_reflns_av_sigmaI/netI 0.2374
_diffrn_reflns_limit_h_max 5
_diffrn_reflns_limit_h_min -7
_diffrn_reflns_limit_k_max 13
_diffrn_reflns_limit_k_min -14
_diffrn_reflns_limit_l_max 17
_diffrn_reflns_limit_l_min -5
_diffrn_reflns_number 4392
_diffrn_reflns_theta_full 24.26
_diffrn_reflns_theta_max 24.26
_diffrn_reflns_theta_min 2.67
_exptl_absorpt_coefficient_mu 0.106
_exptl_absorpt_correction_T_max 0.9979
_exptl_absorpt_correction_T_min 0.9439
_exptl_absorpt_correction_type multi-scan
_exptl_crystal_colour colorless
_exptl_crystal_density_diffrn 1.433
_exptl_crystal_description prism
_exptl_crystal_F_000 584
_exptl_crystal_size_max 0.55
_exptl_crystal_size_mid 0.08
_exptl_crystal_size_min 0.02
_refine_diff_density_max 0.791
_refine_diff_density_min -0.639
_refine_diff_density_rms 0.148
_refine_ls_extinction_method none
_refine_ls_goodness_of_fit_ref 1.116
_refine_ls_hydrogen_treatment fixed
_refine_ls_matrix_type full
_refine_ls_number_parameters 181
_refine_ls_number_reflns 1714
_refine_ls_number_restraints 0
_refine_ls_restrained_S_all 1.116
_refine_ls_R_factor_all 0.2822
_refine_ls_R_factor_gt 0.1771
_refine_ls_shift/su_max 0.001
_refine_ls_shift/su_mean 0.000
_refine_ls_structure_factor_coef Fsqd
_refine_ls_weighting_details 'calc w=1/[\s^2^(Fo^2^)+(0.2000P)^2^+0.0000P] where P=(Fo^2^+2Fc^2^)/3'
_refine_ls_weighting_scheme calc
_refine_ls_wR_factor_gt 0.3848
_refine_ls_wR_factor_ref 0.4406
_reflns_number_gt 646
_reflns_number_total 1714
_reflns_threshold_expression >2sigma(I)
_cod_data_source_file jo1018393_si_002.cif
_cod_data_source_block a10697
_cod_original_cell_volume 1281(7)
_cod_original_sg_symbol_H-M 'P 21/c'
_cod_database_code 4025977

loop_
_symmetry_equiv_pos_as_xyz
'x, y, z'
'-x, y+1/2, -z+1/2'
'-x, -y, -z'
'x, -y-1/2, z-1/2'

loop_
_atom_site_label
_atom_site_type_symbol
_atom_site_fract_x
_atom_site_fract_y
_atom_site_fract_z
_atom_site_U_iso_or_equiv
_atom_site_adp_type
_atom_site_occupancy
_atom_site_symmetry_multiplicity
_atom_site_calc_flag
_atom_site_refinement_flags
C1 C 0.838(3) 0.6095(10) -0.0576(7) 0.054(4) Uani 1 1 d .
C2 C 1.028(3) 0.6297(11) -0.0724(9) 0.060(4) Uani 1 1 d .
H2 H 1.0820 0.6103 -0.1269 0.072 Uiso 1 1 calc R
C3 C 1.143(2) 0.6776(11) -0.0102(9) 0.064(4) Uani 1 1 d .
H3 H 1.2806 0.6870 -0.0185 0.076 Uiso 1 1 calc R
C4 C 1.058(3) 0.7132(10) 0.0666(9) 0.073(5) Uani 1 1 d .
H4 H 1.1347 0.7526 0.1087 0.088 Uiso 1 1 calc R
C5 C 0.861(2) 0.6911(10) 0.0813(8) 0.056(4) Uani 1 1 d .
C6 C 0.747(2) 0.6409(10) 0.0206(7) 0.053(4) Uani 1 1 d .
H6 H 0.6102 0.6269 0.0298 0.064 Uiso 1 1 calc R
C7 C 0.784(2) 0.7306(10) 0.1707(7) 0.051(4) Uani 1 1 d .
H7 H 0.8729 0.7872 0.1968 0.061 Uiso 1 1 calc R
C8 C 0.757(2) 0.6368(8) 0.2353(7) 0.041(3) Uani 1 1 d .
H8 H 0.7244 0.5695 0.2023 0.049 Uiso 1 1 calc R
C9 C 0.936(2) 0.6190(9) 0.2952(7) 0.053(4) Uani 1 1 d .
H9A H 0.9475 0.6795 0.3371 0.064 Uiso 1 1 calc R
H9B H 1.0565 0.6186 0.2599 0.064 Uiso 1 1 calc R
C10 C 0.926(2) 0.5133(10) 0.3470(7) 0.055(4) Uani 1 1 d .
H10A H 0.8977 0.4539 0.3053 0.066 Uiso 1 1 calc R
H10B H 1.0579 0.4994 0.3752 0.066 Uiso 1 1 calc R
C11 C 0.771(3) 0.5120(10) 0.4172(8) 0.063(4) Uani 1 1 d .
H11A H 0.7834 0.4440 0.4506 0.076 Uiso 1 1 calc R
H11B H 0.7985 0.5717 0.4586 0.076 Uiso 1 1 calc R
C12 C 0.564(2) 0.5221(9) 0.3825(7) 0.050(4) Uani 1 1 d .
H12A H 0.4744 0.4909 0.4259 0.060 Uiso 1 1 calc R
H12B H 0.5502 0.4786 0.3283 0.060 Uiso 1 1 calc R
C13 C 0.4953(18) 0.6351(10) 0.3618(7) 0.054(4) Uani 1 1 d .
H13A H 0.5340 0.6832 0.4111 0.064 Uiso 1 1 calc R
H13B H 0.3489 0.6362 0.3550 0.064 Uiso 1 1 calc R
C14 C 0.586(2) 0.6756(10) 0.2783(8) 0.055(4) Uani 1 1 d .
N1 N 0.703(2) 0.5613(9) -0.1206(7) 0.064(4) Uani 1 1 d .
N2 N 0.488(2) 0.7465(9) 0.2333(6) 0.056(3) Uani 1 1 d .
O1 O 0.7697(17) 0.5389(9) -0.1943(6) 0.099(4) Uani 1 1 d .
O2 O 0.533(2) 0.5404(9) -0.1053(6) 0.090(4) Uani 1 1 d .
O3 O 0.5899(16) 0.7710(6) 0.1534(5) 0.057(3) Uani 1 1 d .
O4 O 0.3295(16) 0.7975(7) 0.2436(5) 0.067(3) Uani 1 1 d .

loop_
_atom_site_aniso_label
_atom_site_aniso_U_11
_atom_site_aniso_U_22
_atom_site_aniso_U_33
_atom_site_aniso_U_23
_atom_site_aniso_U_13
_atom_site_aniso_U_12
C1 0.092(13) 0.030(8) 0.039(7) 0.006(5) -0.010(8) -0.009(8)
C2 0.079(13) 0.038(9) 0.065(9) 0.024(7) 0.015(9) -0.002(9)
C3 0.081(12) 0.052(9) 0.058(8) 0.019(7) 0.007(9) -0.008(9)
C4 0.126(15) 0.026(8) 0.069(9) 0.019(6) 0.028(10) -0.021(9)
C5 0.087(12) 0.028(7) 0.054(8) 0.015(6) 0.024(9) -0.006(8)
C6 0.079(11) 0.039(8) 0.040(6) 0.000(6) 0.006(7) 0.003(8)
C7 0.076(11) 0.023(7) 0.054(7) 0.011(5) 0.016(7) -0.012(8)
C8 0.071(10) 0.007(6) 0.046(6) 0.002(5) 0.008(7) -0.017(7)
C9 0.079(11) 0.026(8) 0.055(7) -0.004(5) 0.017(8) -0.016(7)
C10 0.087(11) 0.043(8) 0.036(6) 0.000(5) 0.002(7) -0.003(8)
C11 0.116(13) 0.024(7) 0.052(7) 0.002(5) 0.025(9) 0.009(8)
C12 0.091(12) 0.017(6) 0.042(6) 0.003(5) 0.004(7) 0.000(8)
C13 0.066(10) 0.039(8) 0.056(7) 0.000(6) 0.019(7) -0.013(7)
C14 0.086(12) 0.025(8) 0.057(7) -0.008(6) 0.019(8) 0.003(8)
N1 0.101(12) 0.033(7) 0.061(8) 0.008(5) 0.024(9) -0.002(8)
N2 0.083(10) 0.028(7) 0.056(6) -0.002(5) 0.012(7) 0.006(7)
O1 0.145(10) 0.097(10) 0.056(5) -0.016(5) 0.027(7) 0.034(8)
O2 0.133(11) 0.076(9) 0.062(6) -0.017(5) 0.021(7) -0.033(8)
O3 0.096(8) 0.024(5) 0.052(5) 0.011(3) 0.019(5) 0.011(5)
O4 0.097(9) 0.035(6) 0.068(6) -0.005(4) 0.015(6) 0.020(6)

loop_
_atom_type_symbol
_atom_type_description
_atom_type_scat_dispersion_real
_atom_type_scat_dispersion_imag
_atom_type_scat_source
C C 0.0033 0.0016 'International Tables Vol C Tables 4.2.6.8 and 6.1.1.4'
H H 0.0000 0.0000 'International Tables Vol C Tables 4.2.6.8 and 6.1.1.4'
N N 0.0061 0.0033 'International Tables Vol C Tables 4.2.6.8 and 6.1.1.4'
O O 0.0106 0.0060 'International Tables Vol C Tables 4.2.6.8 and 6.1.1.4'

loop_
_geom_angle_atom_site_label_1
_geom_angle_atom_site_label_2
_geom_angle_atom_site_label_3
_geom_angle
C2 C1 C6 122.6(14)
C2 C1 N1 124.0(13)
C6 C1 N1 113.3(14)
C1 C2 C3 120.0(14)
C1 C2 H2 120.0
C3 C2 H2 120.0
C2 C3 C4 119.4(16)
C2 C3 H3 120.3
C4 C3 H3 120.3
C5 C4 C3 119.8(15)
C5 C4 H4 120.1
C3 C4 H4 120.1
C6 C5 C4 121.1(13)
C6 C5 C7 123.6(14)
C4 C5 C7 115.3(13)
C5 C6 C1 117.0(14)
C5 C6 H6 121.5
C1 C6 H6 121.5
O3 C7 C8 105.2(10)
O3 C7 C5 106.2(11)
C8 C7 C5 111.7(10)
O3 C7 H7 111.2
C8 C7 H7 111.2
C5 C7 H7 111.2
C14 C8 C9 114.5(10)
C14 C8 C7 98.6(10)
C9 C8 C7 113.1(10)
C14 C8 H8 110.0
C9 C8 H8 110.0
C7 C8 H8 110.0
C8 C9 C10 113.1(10)
C8 C9 H9A 109.0
C10 C9 H9A 109.0
C8 C9 H9B 109.0
C10 C9 H9B 109.0
H9A C9 H9B 107.8
C11 C10 C9 114.3(11)
C11 C10 H10A 108.7
C9 C10 H10A 108.7
C11 C10 H10B 108.7
C9 C10 H10B 108.7
H10A C10 H10B 107.6
C12 C11 C10 114.1(11)
C12 C11 H11A 108.7
C10 C11 H11A 108.7
C12 C11 H11B 108.7
C10 C11 H11B 108.7
H11A C11 H11B 107.6
C11 C12 C13 115.6(11)
C11 C12 H12A 108.4
C13 C12 H12A 108.4
C11 C12 H12B 108.4
C13 C12 H12B 108.4
H12A C12 H12B 107.4
C12 C13 C14 110.9(10)
C12 C13 H13A 109.5
C14 C13 H13A 109.5
C12 C13 H13B 109.5
C14 C13 H13B 109.5
H13A C13 H13B 108.0
N2 C14 C8 113.3(11)
N2 C14 C13 117.6(12)
C8 C14 C13 128.6(12)
O2 N1 O1 119.6(14)
O2 N1 C1 123.3(12)
O1 N1 C1 117.0(14)
O4 N2 C14 134.7(11)
O4 N2 O3 115.2(10)
C14 N2 O3 110.1(11)
C7 O3 N2 103.2(9)

loop_
_geom_bond_atom_site_label_1
_geom_bond_atom_site_label_2
_geom_bond_distance
C1 C2 1.330(17)
C1 C6 1.415(17)
C1 N1 1.435(16)
C2 C3 1.347(17)
C2 H2 0.9500
C3 C4 1.392(19)
C3 H3 0.9500
C4 C5 1.381(19)
C4 H4 0.9500
C5 C6 1.341(17)
C5 C7 1.553(17)
C6 H6 0.9500
C7 O3 1.421(16)
C7 C8 1.542(15)
C7 H7 1.0000
C8 C14 1.432(17)
C8 C9 1.505(16)
C8 H8 1.0000
C9 C10 1.537(16)
C9 H9A 0.9900
C9 H9B 0.9900
C10 C11 1.521(17)
C10 H10A 0.9900
C10 H10B 0.9900
C11 C12 1.482(18)
C11 H11A 0.9900
C11 H11B 0.9900
C12 C13 1.512(16)
C12 H12A 0.9900
C12 H12B 0.9900
C13 C14 1.515(16)
C13 H13A 0.9900
C13 H13B 0.9900
C14 N2 1.288(16)
N1 O2 1.204(14)
N1 O1 1.256(14)
N2 O4 1.256(13)
N2 O3 1.451(13)
